data_4309101
loop_
_publ_author_name
'Yu-Bin Dong'
'Hai-Ying Wang'
'Jian-Ping Ma'
'Da-Zhong Shen'
'Ru-Qi Huang'

_publ_section_title
;
Synthesis and Characterization of New Coordination Polymers Generated from
Bent Bis(Cyanophenyl)oxadiazole Ligands and Ag(I) Salts
;
_journal_name_full 'Inorganic Chemistry'
_journal_page_first 4679
_journal_page_last 4692
_journal_paper_doi 10.1021/ic050218s
_journal_volume 44
_journal_year 2005
_chemical_formula_sum 'C22 H14 Ag2 Cl2 N4 O9'
_chemical_formula_weight 765.01
_chemical_name_systematic
; 
 ? 
;
_space_group_IT_number 14
_symmetry_cell_setting monoclinic
_symmetry_space_group_name_Hall '-P 2yn'
_symmetry_space_group_name_H-M 'P 1 21/n 1'
_atom_sites_solution_hydrogens geom
_atom_sites_solution_primary direct
_atom_sites_solution_secondary difmap
_audit_creation_method SHELXL-97
_cell_angle_alpha 90.00
_cell_angle_beta 95.880(4)
_cell_angle_gamma 90.00
_cell_formula_units_Z 4
_cell_length_a 6.9681(17)
_cell_length_b 20.627(5)
_cell_length_c 17.437(4)
_cell_measurement_reflns_used 1508
_cell_measurement_temperature 298(2)
_cell_measurement_theta_max 20.688
_cell_measurement_theta_min 2.297
_cell_volume 2493.1(10)
_computing_cell_refinement 'Bruker SMART'
_computing_data_collection 'Bruker SMART'
_computing_data_reduction 'Bruker SAINT'
_computing_molecular_graphics 'Bruker SHELXTL'
_computing_publication_material 'Bruker SHELXTL'
_computing_structure_refinement 'SHELXL-97 (Sheldrick, 1997)'
_computing_structure_solution 'SHELXS-97 (Sheldrick, 1990)'
_diffrn_ambient_temperature 298(2)
_diffrn_measured_fraction_theta_full 0.996
_diffrn_measured_fraction_theta_max 0.996
_diffrn_measurement_device_type 'CCD area detector'
_diffrn_measurement_method 'phi and omega scans'
_diffrn_radiation_monochromator graphite
_diffrn_radiation_source 'fine-focus sealed tube'
_diffrn_radiation_type MoK\a
_diffrn_radiation_wavelength 0.71073
_diffrn_reflns_av_R_equivalents 0.0666
_diffrn_reflns_av_sigmaI/netI 0.0864
_diffrn_reflns_limit_h_max 8
_diffrn_reflns_limit_h_min -8
_diffrn_reflns_limit_k_max 22
_diffrn_reflns_limit_k_min -24
_diffrn_reflns_limit_l_max 20
_diffrn_reflns_limit_l_min -21
_diffrn_reflns_number 13266
_diffrn_reflns_theta_full 25.50
_diffrn_reflns_theta_max 25.50
_diffrn_reflns_theta_min 1.53
_exptl_absorpt_coefficient_mu 1.846
_exptl_absorpt_correction_T_max 0.9133
_exptl_absorpt_correction_T_min 0.8369
_exptl_absorpt_correction_type multi-scan
_exptl_absorpt_process_details sadabs
_exptl_crystal_colour COLOURLESS
_exptl_crystal_density_diffrn 2.038
_exptl_crystal_density_method 'not measured'
_exptl_crystal_description block
_exptl_crystal_F_000 1496
_exptl_crystal_size_max 0.10
_exptl_crystal_size_mid 0.07
_exptl_crystal_size_min 0.05
_refine_diff_density_max 0.942
_refine_diff_density_min -0.492
_refine_diff_density_rms 0.112
_refine_ls_extinction_method none
_refine_ls_goodness_of_fit_ref 1.025
_refine_ls_hydrogen_treatment constr
_refine_ls_matrix_type full
_refine_ls_number_parameters 352
_refine_ls_number_reflns 4630
_refine_ls_number_restraints 0
_refine_ls_restrained_S_all 1.025
_refine_ls_R_factor_all 0.1147
_refine_ls_R_factor_gt 0.0646
_refine_ls_shift/su_max 0.001
_refine_ls_shift/su_mean 0.000
_refine_ls_structure_factor_coef Fsqd
_refine_ls_weighting_details 'calc w=1/[\s^2^(Fo^2^)+(0.0533P)^2^+0.0000P] where P=(Fo^2^+2Fc^2^)/3'
_refine_ls_weighting_scheme calc
_refine_ls_wR_factor_gt 0.1183
_refine_ls_wR_factor_ref 0.1367
_reflns_number_gt 2846
_reflns_number_total 4630
_reflns_threshold_expression >2sigma(I)
_cod_data_source_file ic050218ssi20050210_123644_6.cif
_cod_data_source_block 6-41108dm
_cod_depositor_comments
;
The following automatic conversions were performed:
'_symmetry_cell_setting' value 'Monoclinic' changed to 'monoclinic'
according to '/home/saulius/struct/CIF-dictionaries/cif_core.dic'
dictionary named 'cif_core.dic' version 2.4.1 from 2010-06-29.

Automatic conversion script
Id: cif_fix_enum 1527 2010-12-29 10:47:43Z saulius 
;
_cod_original_cell_volume 2493.1(11)
_cod_database_code 4309101

loop_
_symmetry_equiv_pos_as_xyz
'x, y, z'
'-x+1/2, y+1/2, -z+1/2'
'-x, -y, -z'
'x-1/2, -y-1/2, z-1/2'

loop_
_atom_site_label
_atom_site_type_symbol
_atom_site_fract_x
_atom_site_fract_y
_atom_site_fract_z
_atom_site_U_iso_or_equiv
_atom_site_adp_type
_atom_site_occupancy
_atom_site_symmetry_multiplicity
_atom_site_calc_flag
_atom_site_refinement_flags
_atom_site_disorder_assembly
_atom_site_disorder_group
Ag1 Ag 0.23640(11) 0.36762(3) 0.78210(3) 0.0527(2) Uani 1 1 d . . .
Ag2 Ag 0.01919(10) 0.20736(3) 0.74879(3) 0.0530(2) Uani 1 1 d . . .
N1 N 0.2017(9) 0.2545(3) 0.6575(3) 0.0368(15) Uani 1 1 d . . .
N2 N 0.2171(9) 0.3219(3) 0.6625(3) 0.0365(15) Uani 1 1 d . . .
N3 N 0.2474(11) -0.0418(3) 0.6516(4) 0.064(2) Uani 1 1 d . . .
N4 N 0.3796(11) 0.6112(3) 0.6932(4) 0.066(2) Uani 1 1 d . . .
C1 C 0.3411(12) 0.5727(4) 0.6486(5) 0.044(2) Uani 1 1 d . . .
C2 C 0.2998(11) 0.5221(3) 0.5928(4) 0.0404(19) Uani 1 1 d . . .
C3 C 0.2680(11) 0.5354(4) 0.5144(5) 0.045(2) Uani 1 1 d . . .
H3 H 0.2676 0.5781 0.4974 0.055 Uiso 1 1 calc R . .
C4 C 0.2375(13) 0.4862(4) 0.4624(4) 0.055(2) Uani 1 1 d . . .
H4 H 0.2193 0.4955 0.4099 0.066 Uiso 1 1 calc R . .
C5 C 0.2337(11) 0.4226(4) 0.4872(4) 0.046(2) Uani 1 1 d . . .
H5 H 0.2125 0.3892 0.4515 0.055 Uiso 1 1 calc R . .
C6 C 0.2617(10) 0.4084(3) 0.5663(4) 0.0337(17) Uani 1 1 d . . .
C7 C 0.2926(11) 0.4589(3) 0.6183(4) 0.0394(19) Uani 1 1 d . . .
H7 H 0.3086 0.4501 0.6709 0.047 Uiso 1 1 calc R . .
C8 C 0.2454(11) 0.3424(3) 0.5939(4) 0.0366(18) Uani 1 1 d . . .
C9 C 0.2300(11) 0.2397(3) 0.5873(4) 0.0341(18) Uani 1 1 d . . .
C10 C 0.2374(11) 0.1749(3) 0.5527(4) 0.0353(18) Uani 1 1 d . . .
C11 C 0.2458(14) 0.1679(4) 0.4749(4) 0.057(2) Uani 1 1 d . . .
H11 H 0.2478 0.2042 0.4434 0.068 Uiso 1 1 calc R . .
C12 C 0.2513(17) 0.1070(4) 0.4441(5) 0.083(4) Uani 1 1 d . . .
H12 H 0.2556 0.1022 0.3912 0.100 Uiso 1 1 calc R . .
C13 C 0.2506(14) 0.0531(4) 0.4892(5) 0.063(3) Uani 1 1 d . . .
H13 H 0.2535 0.0120 0.4675 0.076 Uiso 1 1 calc R . .
C14 C 0.2453(11) 0.0605(3) 0.5681(4) 0.0402(19) Uani 1 1 d . . .
C15 C 0.2392(11) 0.1210(3) 0.5996(4) 0.0375(19) Uani 1 1 d . . .
H15 H 0.2363 0.1259 0.6525 0.045 Uiso 1 1 calc R . .
C16 C 0.2475(12) 0.0035(4) 0.6171(4) 0.044(2) Uani 1 1 d . . .
C17 C -0.2851(13) 0.1815(4) 0.6588(5) 0.058(2) Uani 1 1 d . . .
H17 H -0.3197 0.2126 0.6172 0.069 Uiso 1 1 calc R . .
C18 C -0.3598(13) 0.1930(4) 0.7267(6) 0.061(3) Uani 1 1 d . . .
H18 H -0.4375 0.2324 0.7293 0.073 Uiso 1 1 calc R . .
C19 C -0.4026(13) 0.1422(5) 0.7733(5) 0.062(3) Uani 1 1 d . . .
H19 H -0.4555 0.1500 0.8192 0.075 Uiso 1 1 calc R . .
C20 C -0.3661(14) 0.0800(5) 0.7509(5) 0.066(3) Uani 1 1 d . . .
H20 H -0.3953 0.0457 0.7823 0.079 Uiso 1 1 calc R . .
C21 C -0.2879(14) 0.0672(4) 0.6835(5) 0.062(3) Uani 1 1 d . . .
H21 H -0.2602 0.0248 0.6700 0.074 Uiso 1 1 calc R . .
C22 C -0.2514(13) 0.1181(5) 0.6363(5) 0.062(3) Uani 1 1 d . . .
H22 H -0.2039 0.1103 0.5893 0.074 Uiso 1 1 calc R . .
Cl1 Cl 0.7623(3) 0.37641(9) 0.71371(12) 0.0487(5) Uani 1 1 d . . .
Cl2 Cl 0.2448(4) 0.25236(12) 0.92259(13) 0.0637(7) Uani 1 1 d . . .
O1 O 0.2590(7) 0.2926(2) 0.5447(2) 0.0363(12) Uani 1 1 d . . .
O2 O 0.6845(10) 0.3442(3) 0.6459(3) 0.081(2) Uani 1 1 d . . .
O3 O 0.6103(9) 0.4049(3) 0.7504(3) 0.078(2) Uani 1 1 d . . .
O4 O 0.8922(9) 0.4260(3) 0.6962(4) 0.080(2) Uani 1 1 d . . .
O5 O 0.8635(8) 0.3308(2) 0.7658(3) 0.0533(15) Uani 1 1 d . . .
O6 O 0.3045(13) 0.2643(3) 0.8498(4) 0.109(3) Uani 1 1 d . . .
O7 O 0.2520(15) 0.3103(4) 0.9639(5) 0.139(4) Uani 1 1 d . . .
O8 O 0.3669(13) 0.2050(4) 0.9575(5) 0.139(4) Uani 1 1 d . . .
O9 O 0.0529(11) 0.2298(4) 0.9091(6) 0.125(3) Uani 1 1 d . . .

loop_
_atom_site_aniso_label
_atom_site_aniso_U_11
_atom_site_aniso_U_22
_atom_site_aniso_U_33
_atom_site_aniso_U_23
_atom_site_aniso_U_13
_atom_site_aniso_U_12
Ag1 0.0785(5) 0.0390(4) 0.0410(4) -0.0082(3) 0.0086(3) -0.0029(3)
Ag2 0.0693(5) 0.0455(4) 0.0443(4) 0.0064(3) 0.0055(3) -0.0093(3)
N1 0.051(4) 0.024(3) 0.036(4) 0.004(3) 0.005(3) -0.002(3)
N2 0.047(4) 0.032(3) 0.031(4) -0.004(3) 0.003(3) -0.002(3)
N3 0.097(6) 0.039(4) 0.055(5) 0.001(4) 0.014(4) 0.005(4)
N4 0.082(6) 0.039(4) 0.074(6) -0.003(4) 0.000(5) 0.002(4)
C1 0.056(6) 0.023(4) 0.053(5) 0.007(4) 0.008(4) 0.005(4)
C2 0.044(5) 0.035(4) 0.041(5) -0.004(4) 0.001(4) 0.001(4)
C3 0.052(5) 0.034(4) 0.051(5) 0.005(4) 0.006(4) 0.002(4)
C4 0.077(7) 0.058(6) 0.030(5) 0.017(4) 0.003(4) -0.001(5)
C5 0.055(6) 0.039(5) 0.042(5) -0.004(4) -0.004(4) 0.001(4)
C6 0.033(4) 0.034(4) 0.035(4) 0.005(3) 0.006(3) 0.001(3)
C7 0.057(5) 0.032(4) 0.029(4) 0.006(3) 0.001(4) 0.002(4)
C8 0.047(5) 0.031(4) 0.031(4) 0.004(3) 0.004(4) -0.003(4)
C9 0.047(5) 0.026(4) 0.030(4) 0.005(3) 0.005(4) -0.005(3)
C10 0.044(5) 0.032(4) 0.029(4) -0.003(3) 0.000(4) 0.000(3)
C11 0.101(8) 0.044(5) 0.026(5) 0.007(4) 0.011(4) -0.003(5)
C12 0.176(12) 0.048(6) 0.029(5) -0.003(4) 0.020(6) -0.006(6)
C13 0.116(8) 0.042(5) 0.032(5) -0.013(4) 0.009(5) -0.010(5)
C14 0.056(5) 0.032(4) 0.031(4) 0.005(3) 0.000(4) 0.005(4)
C15 0.052(5) 0.033(4) 0.028(4) 0.000(3) 0.006(4) -0.003(4)
C16 0.067(6) 0.031(5) 0.035(5) -0.009(4) 0.001(4) 0.002(4)
C17 0.057(6) 0.060(6) 0.054(6) 0.024(5) -0.006(5) -0.005(5)
C18 0.058(6) 0.040(5) 0.082(7) 0.007(5) -0.006(6) -0.002(4)
C19 0.062(7) 0.073(7) 0.051(6) -0.003(5) 0.003(5) -0.001(5)
C20 0.071(7) 0.066(7) 0.059(6) 0.025(5) -0.001(5) -0.021(5)
C21 0.089(8) 0.036(5) 0.060(6) -0.002(4) 0.004(6) -0.001(5)
C22 0.054(6) 0.077(7) 0.053(6) -0.007(5) -0.002(5) -0.006(5)
Cl1 0.0524(14) 0.0443(12) 0.0492(12) 0.0013(10) 0.0046(10) 0.0050(10)
Cl2 0.0833(19) 0.0681(16) 0.0392(13) -0.0016(11) 0.0035(12) -0.0036(14)
O1 0.052(3) 0.030(3) 0.027(3) 0.000(2) 0.007(2) -0.003(2)
O2 0.120(6) 0.072(4) 0.045(4) -0.014(3) -0.022(4) 0.013(4)
O3 0.055(4) 0.115(6) 0.065(4) -0.015(4) 0.010(3) 0.018(4)
O4 0.082(5) 0.048(4) 0.112(6) 0.023(4) 0.018(4) 0.000(4)
O5 0.065(4) 0.044(3) 0.050(3) 0.007(3) 0.002(3) 0.008(3)
O6 0.202(9) 0.072(5) 0.057(5) 0.013(4) 0.038(5) 0.021(5)
O7 0.199(10) 0.123(7) 0.099(6) -0.072(5) 0.038(6) -0.039(6)
O8 0.140(8) 0.145(8) 0.119(7) 0.070(6) -0.049(6) 0.006(6)
O9 0.079(6) 0.118(7) 0.180(9) -0.048(6) 0.023(6) 0.000(5)

loop_
_atom_type_symbol
_atom_type_description
_atom_type_scat_dispersion_real
_atom_type_scat_dispersion_imag
_atom_type_scat_source
C C 0.0033 0.0016 'International Tables Vol C Tables 4.2.6.8 and 6.1.1.4'
H H 0.0000 0.0000 'International Tables Vol C Tables 4.2.6.8 and 6.1.1.4'
N N 0.0061 0.0033 'International Tables Vol C Tables 4.2.6.8 and 6.1.1.4'
O O 0.0106 0.0060 'International Tables Vol C Tables 4.2.6.8 and 6.1.1.4'
Cl Cl 0.1484 0.1585 'International Tables Vol C Tables 4.2.6.8 and 6.1.1.4'
Ag Ag -0.8971 1.1015 'International Tables Vol C Tables 4.2.6.8 and 6.1.1.4'

loop_
_geom_angle_atom_site_label_1
_geom_angle_atom_site_label_2
_geom_angle_atom_site_label_3
_geom_angle
_geom_angle_site_symmetry_1
_geom_angle_site_symmetry_3
_geom_angle_publ_flag
N3 Ag1 N2 146.0(2) 2_556 . ?
N4 Ag2 N1 119.5(3) 2_546 . ?
N4 Ag2 C17 106.6(3) 2_546 . ?
N1 Ag2 C17 98.2(3) . . ?
N4 Ag2 C18 102.9(3) 2_546 . ?
N1 Ag2 C18 123.3(3) . . ?
C17 Ag2 C18 30.3(3) . . ?
C9 N1 N2 106.0(5) . . ?
C9 N1 Ag2 133.4(5) . . ?
N2 N1 Ag2 114.4(4) . . ?
C8 N2 N1 106.5(6) . . ?
C8 N2 Ag1 134.8(5) . . ?
N1 N2 Ag1 117.8(4) . . ?
C16 N3 Ag1 176.7(8) . 2_546 ?
C1 N4 Ag2 162.3(7) . 2_556 ?
N4 C1 C2 177.5(9) . . ?
C7 C2 C3 119.7(7) . . ?
C7 C2 C1 118.7(7) . . ?
C3 C2 C1 121.6(7) . . ?
C4 C3 C2 120.4(7) . . ?
C3 C4 C5 120.3(7) . . ?
C4 C5 C6 120.0(7) . . ?
C7 C6 C5 119.0(6) . . ?
C7 C6 C8 120.0(6) . . ?
C5 C6 C8 120.9(6) . . ?
C2 C7 C6 120.6(7) . . ?
N2 C8 O1 111.3(6) . . ?
N2 C8 C6 129.3(7) . . ?
O1 C8 C6 119.4(6) . . ?
N1 C9 O1 112.0(6) . . ?
N1 C9 C10 128.2(6) . . ?
O1 C9 C10 119.8(6) . . ?
C11 C10 C15 120.3(7) . . ?
C11 C10 C9 120.6(7) . . ?
C15 C10 C9 119.2(6) . . ?
C12 C11 C10 119.3(7) . . ?
C13 C12 C11 121.3(8) . . ?
C12 C13 C14 119.0(7) . . ?
C15 C14 C13 120.3(7) . . ?
C15 C14 C16 120.2(7) . . ?
C13 C14 C16 119.6(7) . . ?
C14 C15 C10 119.8(7) . . ?
N3 C16 C14 176.8(8) . . ?
C18 C17 C22 120.1(8) . . ?
C18 C17 Ag2 78.3(5) . . ?
C22 C17 Ag2 102.4(6) . . ?
C17 C18 C19 120.3(9) . . ?
C17 C18 Ag2 71.5(5) . . ?
C19 C18 Ag2 105.8(6) . . ?
C20 C19 C18 119.1(9) . . ?
C21 C20 C19 121.7(8) . . ?
C20 C21 C22 118.6(8) . . ?
C21 C22 C17 120.2(9) . . ?
O2 Cl1 O3 109.4(4) . . ?
O2 Cl1 O4 110.9(4) . . ?
O3 Cl1 O4 108.7(4) . . ?
O2 Cl1 O5 110.0(3) . . ?
O3 Cl1 O5 109.0(4) . . ?
O4 Cl1 O5 108.9(4) . . ?
O7 Cl2 O8 112.8(6) . . ?
O7 Cl2 O6 108.6(5) . . ?
O8 Cl2 O6 107.1(6) . . ?
O7 Cl2 O9 110.6(6) . . ?
O8 Cl2 O9 111.5(5) . . ?
O6 Cl2 O9 105.7(6) . . ?
C9 O1 C8 104.0(5) . . ?

loop_
_geom_bond_atom_site_label_1
_geom_bond_atom_site_label_2
_geom_bond_distance
_geom_bond_site_symmetry_2
_geom_bond_publ_flag
Ag1 N3 2.193(7) 2_556 ?
Ag1 N2 2.280(6) . ?
Ag2 N4 2.303(7) 2_546 ?
Ag2 N1 2.348(6) . ?
Ag2 C17 2.562(8) . ?
Ag2 C18 2.646(9) . ?
N1 C9 1.297(8) . ?
N1 N2 1.395(7) . ?
N2 C8 1.303(8) . ?
N3 C16 1.112(9) . ?
N3 Ag1 2.193(7) 2_546 ?
N4 C1 1.125(9) . ?
N4 Ag2 2.303(7) 2_556 ?
C1 C2 1.435(10) . ?
C2 C7 1.381(9) . ?
C2 C3 1.390(10) . ?
C3 C4 1.363(10) . ?
C4 C5 1.383(10) . ?
C5 C6 1.404(10) . ?
C6 C7 1.382(9) . ?
C6 C8 1.453(9) . ?
C8 O1 1.349(8) . ?
C9 O1 1.346(7) . ?
C9 C10 1.470(9) . ?
C10 C11 1.371(9) . ?
C10 C15 1.379(9) . ?
C11 C12 1.370(11) . ?
C12 C13 1.362(11) . ?
C13 C14 1.388(10) . ?
C14 C15 1.366(9) . ?
C14 C16 1.453(10) . ?
C17 C18 1.362(12) . ?
C17 C22 1.390(11) . ?
C18 C19 1.377(11) . ?
C19 C20 1.373(12) . ?
C20 C21 1.370(12) . ?
C21 C22 1.376(11) . ?
Cl1 O2 1.415(5) . ?
Cl1 O3 1.420(6) . ?
Cl1 O4 1.420(6) . ?
Cl1 O5 1.441(5) . ?
Cl2 O7 1.392(7) . ?
Cl2 O8 1.394(7) . ?
Cl2 O6 1.397(7) . ?
Cl2 O9 1.413(8) . ?

loop_
_geom_torsion_atom_site_label_1
_geom_torsion_atom_site_label_2
_geom_torsion_atom_site_label_3
_geom_torsion_atom_site_label_4
_geom_torsion
_geom_torsion_site_symmetry_1
_geom_torsion_site_symmetry_2
_geom_torsion_site_symmetry_3
_geom_torsion_site_symmetry_4
_geom_torsion_publ_flag
N4 Ag2 N1 C9 71.9(7) 2_546 . . . ?
C17 Ag2 N1 C9 -42.5(7) . . . . ?
C18 Ag2 N1 C9 -60.9(7) . . . . ?
N4 Ag2 N1 N2 -140.0(4) 2_546 . . . ?
C17 Ag2 N1 N2 105.5(5) . . . . ?
C18 Ag2 N1 N2 87.2(5) . . . . ?
C9 N1 N2 C8 2.6(8) . . . . ?
Ag2 N1 N2 C8 -153.8(5) . . . . ?
C9 N1 N2 Ag1 -168.2(5) . . . . ?
Ag2 N1 N2 Ag1 35.4(6) . . . . ?
N3 Ag1 N2 C8 15.4(10) 2_556 . . . ?
N3 Ag1 N2 N1 -177.1(5) 2_556 . . . ?
Ag2 N4 C1 C2 102(21) 2_556 . . . ?
N4 C1 C2 C7 59(22) . . . . ?
N4 C1 C2 C3 -121(22) . . . . ?
C7 C2 C3 C4 -2.6(12) . . . . ?
C1 C2 C3 C4 177.1(8) . . . . ?
C2 C3 C4 C5 1.4(13) . . . . ?
C3 C4 C5 C6 -0.2(13) . . . . ?
C4 C5 C6 C7 0.1(12) . . . . ?
C4 C5 C6 C8 175.8(8) . . . . ?
C3 C2 C7 C6 2.6(11) . . . . ?
C1 C2 C7 C6 -177.1(7) . . . . ?
C5 C6 C7 C2 -1.4(11) . . . . ?
C8 C6 C7 C2 -177.1(7) . . . . ?
N1 N2 C8 O1 -3.0(8) . . . . ?
Ag1 N2 C8 O1 165.5(5) . . . . ?
N1 N2 C8 C6 176.6(7) . . . . ?
Ag1 N2 C8 C6 -14.9(13) . . . . ?
C7 C6 C8 N2 15.2(12) . . . . ?
C5 C6 C8 N2 -160.4(8) . . . . ?
C7 C6 C8 O1 -165.1(7) . . . . ?
C5 C6 C8 O1 19.2(11) . . . . ?
N2 N1 C9 O1 -1.4(8) . . . . ?
Ag2 N1 C9 O1 148.5(5) . . . . ?
N2 N1 C9 C10 177.1(7) . . . . ?
Ag2 N1 C9 C10 -33.0(12) . . . . ?
N1 C9 C10 C11 172.1(8) . . . . ?
O1 C9 C10 C11 -9.5(11) . . . . ?
N1 C9 C10 C15 -9.0(12) . . . . ?
O1 C9 C10 C15 169.4(7) . . . . ?
C15 C10 C11 C12 1.6(13) . . . . ?
C9 C10 C11 C12 -179.6(9) . . . . ?
C10 C11 C12 C13 -0.7(16) . . . . ?
C11 C12 C13 C14 -0.4(16) . . . . ?
C12 C13 C14 C15 0.6(14) . . . . ?
C12 C13 C14 C16 -179.1(9) . . . . ?
C13 C14 C15 C10 0.3(12) . . . . ?
C16 C14 C15 C10 179.9(7) . . . . ?
C11 C10 C15 C14 -1.4(12) . . . . ?
C9 C10 C15 C14 179.7(7) . . . . ?
Ag1 N3 C16 C14 77(24) 2_546 . . . ?
C15 C14 C16 N3 167(18) . . . . ?
C13 C14 C16 N3 -13(18) . . . . ?
N4 Ag2 C17 C18 87.2(6) 2_546 . . . ?
N1 Ag2 C17 C18 -148.6(5) . . . . ?
N4 Ag2 C17 C22 -31.3(7) 2_546 . . . ?
N1 Ag2 C17 C22 92.9(6) . . . . ?
C18 Ag2 C17 C22 -118.6(9) . . . . ?
C22 C17 C18 C19 -0.2(13) . . . . ?
Ag2 C17 C18 C19 -97.9(8) . . . . ?
C22 C17 C18 Ag2 97.7(8) . . . . ?
N4 Ag2 C18 C17 -100.9(5) 2_546 . . . ?
N1 Ag2 C18 C17 38.1(6) . . . . ?
N4 Ag2 C18 C19 16.3(7) 2_546 . . . ?
N1 Ag2 C18 C19 155.4(6) . . . . ?
C17 Ag2 C18 C19 117.2(9) . . . . ?
C17 C18 C19 C20 1.0(14) . . . . ?
Ag2 C18 C19 C20 -76.4(9) . . . . ?
C18 C19 C20 C21 0.1(14) . . . . ?
C19 C20 C21 C22 -2.1(15) . . . . ?
C20 C21 C22 C17 3.0(14) . . . . ?
C18 C17 C22 C21 -1.9(13) . . . . ?
Ag2 C17 C22 C21 81.7(9) . . . . ?
N1 C9 O1 C8 -0.4(8) . . . . ?
C10 C9 O1 C8 -179.0(7) . . . . ?
N2 C8 O1 C9 2.2(8) . . . . ?
C6 C8 O1 C9 -177.5(7) . . . . ?
